data_7226601
loop_
_publ_author_name
'G\'omez, Ver\'onica'
'Fuhr, Olaf'
'Ruben, Mario'

_publ_section_title
;
 Structural diversity in substituted-pyridinium iodo- and bromoplumbates:
 a matter of halide and temperature
;
_journal_issue 42
_journal_name_full CrystEngComm
_journal_page_first 8207
_journal_paper_doi 10.1039/C6CE01684G
_journal_volume 18
_journal_year 2016
_chemical_formula_moiety 'Br3 Pb, C6 H8 N'
_chemical_formula_sum 'C6 H8 Br3 N Pb'
_chemical_formula_weight 541.05
_chemical_name_systematic
;
 ?
;
_space_group_crystal_system orthorhombic
_space_group_IT_number 61
_space_group_name_Hall '-P 2ac 2ab'
_space_group_name_H-M_alt 'P b c a'
_symmetry_space_group_name_Hall '-P 2ac 2ab'
_symmetry_space_group_name_H-M 'P b c a'
_atom_sites_solution_hydrogens geom
_atom_sites_solution_primary direct
_audit_creation_date 2016-08-29
_audit_creation_method
;
Olex2 1.2
(compiled 2016.08.23 svn.r3337 for OlexSys, GUI svn.r5217)
;
_audit_update_record
;
2016-08-30 deposited with the CCDC.
2016-09-20 downloaded from the CCDC.
;
_cell_angle_alpha 90
_cell_angle_beta 90
_cell_angle_gamma 90
_cell_formula_units_Z 8
_cell_length_a 13.842(3)
_cell_length_b 7.7400(15)
_cell_length_c 21.220(4)
_cell_measurement_reflns_used 7060
_cell_measurement_temperature 180.15
_cell_measurement_theta_max 26.10
_cell_measurement_theta_min 1.47
_cell_volume 2273.4(8)
_computing_molecular_graphics 'Olex2 (Dolomanov et al., 2009)'
_computing_publication_material 'Olex2 (Dolomanov et al., 2009)'
_computing_structure_refinement 'ShelXL (Sheldrick, 2015)'
_computing_structure_solution 'ShelXS (Sheldrick, 2008)'
_diffrn_ambient_temperature 180.15
_diffrn_detector 'image plate (34 cm diameter)'
_diffrn_detector_area_resol_mean 6.67
_diffrn_detector_type STOE
_diffrn_measured_fraction_theta_full 0.952
_diffrn_measured_fraction_theta_max 0.988
_diffrn_measurement_device '2-circle goniometer'
_diffrn_measurement_device_type 'STOE IPDS 2T'
_diffrn_measurement_method 'rotation method'
_diffrn_radiation_collimation '0.5 mm diameter, monocapillary'
_diffrn_radiation_monochromator 'plane graphite'
_diffrn_radiation_polarisn_norm 0
_diffrn_radiation_type MoK\a
_diffrn_radiation_wavelength 0.71073
_diffrn_reflns_av_R_equivalents 0.0434
_diffrn_reflns_av_unetI/netI 0.0314
_diffrn_reflns_Laue_measured_fraction_full 0.952
_diffrn_reflns_Laue_measured_fraction_max 0.988
_diffrn_reflns_limit_h_max 15
_diffrn_reflns_limit_h_min -16
_diffrn_reflns_limit_k_max 9
_diffrn_reflns_limit_k_min -8
_diffrn_reflns_limit_l_max 25
_diffrn_reflns_limit_l_min -21
_diffrn_reflns_number 7143
_diffrn_reflns_point_group_measured_fraction_full 0.952
_diffrn_reflns_point_group_measured_fraction_max 0.988
_diffrn_reflns_theta_full 26.000
_diffrn_reflns_theta_max 25.664
_diffrn_reflns_theta_min 2.419
_diffrn_source 'sealed X-ray tube, 12 x 0.4 mm long-fine focus'
_diffrn_source_current 40
_diffrn_source_power 2.000
_diffrn_source_voltage 50
_exptl_absorpt_coefficient_mu 25.335
_exptl_absorpt_correction_T_max 0.6022
_exptl_absorpt_correction_T_min 0.1026
_exptl_absorpt_correction_type integration
_exptl_crystal_colour colourless
_exptl_crystal_colour_primary colourless
_exptl_crystal_density_diffrn 3.162
_exptl_crystal_description block
_exptl_crystal_F_000 1904
_exptl_crystal_size_max 0.15
_exptl_crystal_size_mid 0.06
_exptl_crystal_size_min 0.02
_refine_diff_density_max 1.051
_refine_diff_density_min -0.858
_refine_diff_density_rms 0.165
_refine_ls_extinction_coef 0.00136(5)
_refine_ls_extinction_expression Fc^*^=kFc[1+0.001xFc^2^\l^3^/sin(2\q)]^-1/4^
_refine_ls_extinction_method SHELXL
_refine_ls_goodness_of_fit_ref 0.934
_refine_ls_hydrogen_treatment constr
_refine_ls_matrix_type full
_refine_ls_number_parameters 102
_refine_ls_number_reflns 2131
_refine_ls_number_restraints 0
_refine_ls_restrained_S_all 0.934
_refine_ls_R_factor_all 0.0322
_refine_ls_R_factor_gt 0.0220
_refine_ls_shift/su_max 0.001
_refine_ls_shift/su_mean 0.000
_refine_ls_structure_factor_coef Fsqd
_refine_ls_weighting_details 'w=1/[\s^2^(Fo^2^)+(0.0256P)^2^] where P=(Fo^2^+2Fc^2^)/3'
_refine_ls_weighting_scheme calc
_refine_ls_wR_factor_gt 0.0454
_refine_ls_wR_factor_ref 0.0477
_reflns_Friedel_coverage 0.000
_reflns_number_gt 1682
_reflns_number_total 2131
_reflns_threshold_expression 'I > 2\s(I)'
_cod_data_source_file c6ce01684g2.cif
_cod_data_source_block vp-93
_cod_depositor_comments 'Adding full bibliography for 7226587--7226601.cif.'
_cod_database_code 7226601
_shelxl_version_number 2013-4
_shelx_space_group_comment
;
The symmetry employed for this shelxl refinement is uniquely defined
by the following loop, which should always be used as a source of
symmetry information in preference to the above space-group names.
They are only intended as comments.
;
_olex2_refinement_description
;
1. Fixed Uiso
 At 1.2 times of:
  All C(H) groups, All N(H) groups
 At 1.5 times of:
  All C(H,H,H) groups
2.a Aromatic/amide H refined with riding coordinates:
 N1(H1), C1(H1A), C3(H3), C4(H4), C5(H5)
2.b Idealised Me refined as rotating group:
 C6(H6A,H6B,H6C)
;
_olex2_submission_special_instructions 'No special instructions were received'

loop_
_space_group_symop_operation_xyz
'x, y, z'
'-x+1/2, -y, z+1/2'
'x+1/2, -y+1/2, -z'
'-x, y+1/2, -z+1/2'
'-x, -y, -z'
'x-1/2, y, -z-1/2'
'-x-1/2, y-1/2, z'
'x, -y-1/2, z-1/2'

loop_
_atom_site_label
_atom_site_type_symbol
_atom_site_fract_x
_atom_site_fract_y
_atom_site_fract_z
_atom_site_U_iso_or_equiv
_atom_site_adp_type
_atom_site_occupancy
_atom_site_site_symmetry_order
_atom_site_calc_flag
_atom_site_refinement_flags_posn
Pb1 Pb 0.74661(2) 0.08674(2) 0.40546(2) 0.02445(8) Uani 1 1 d .
Br1 Br 0.84067(4) -0.15253(7) 0.49917(3) 0.03151(14) Uani 1 1 d .
Br2 Br 0.58103(4) -0.19074(7) 0.41029(3) 0.02989(13) Uani 1 1 d .
Br3 Br 0.82270(4) -0.15037(7) 0.30976(3) 0.03119(14) Uani 1 1 d .
N1 N 0.5736(4) -0.2342(6) 0.5704(3) 0.0392(12) Uani 1 1 d .
H1 H 0.5540 -0.2481 0.5312 0.047 Uiso 1 1 calc R
C1 C 0.5594(4) -0.3633(8) 0.6109(3) 0.0365(14) Uani 1 1 d .
H1A H 0.5278 -0.4658 0.5975 0.044 Uiso 1 1 calc R
C2 C 0.5903(4) -0.3480(7) 0.6719(3) 0.0358(13) Uani 1 1 d .
C3 C 0.6344(5) -0.1938(8) 0.6891(3) 0.0430(16) Uani 1 1 d .
H3 H 0.6565 -0.1787 0.7312 0.052 Uiso 1 1 calc R
C4 C 0.6465(5) -0.0634(8) 0.6462(4) 0.0471(17) Uani 1 1 d .
H4 H 0.6762 0.0420 0.6586 0.057 Uiso 1 1 calc R
C5 C 0.6157(4) -0.0856(8) 0.5856(3) 0.0397(15) Uani 1 1 d .
H5 H 0.6242 0.0030 0.5551 0.048 Uiso 1 1 calc R
C6 C 0.5770(5) -0.4933(9) 0.7173(4) 0.0568(19) Uani 1 1 d .
H6A H 0.5423 -0.4516 0.7545 0.085 Uiso 1 1 calc GR
H6B H 0.6403 -0.5382 0.7299 0.085 Uiso 1 1 calc GR
H6C H 0.5396 -0.5856 0.6971 0.085 Uiso 1 1 calc GR

loop_
_atom_site_aniso_label
_atom_site_aniso_U_11
_atom_site_aniso_U_22
_atom_site_aniso_U_33
_atom_site_aniso_U_23
_atom_site_aniso_U_13
_atom_site_aniso_U_12
Pb1 0.02648(12) 0.02129(11) 0.02558(12) 0.00027(9) 0.00072(10) -0.00005(7)
Br1 0.0342(3) 0.0326(3) 0.0277(3) -0.0006(2) -0.0069(2) 0.0012(2)
Br2 0.0234(3) 0.0328(2) 0.0335(3) 0.0020(2) 0.0000(2) 0.00029(19)
Br3 0.0368(3) 0.0310(3) 0.0257(3) -0.0016(2) 0.0071(2) -0.0028(2)
N1 0.044(3) 0.046(3) 0.028(3) 0.000(2) 0.001(2) 0.002(2)
C1 0.036(3) 0.040(3) 0.033(3) -0.004(3) -0.002(3) 0.001(3)
C2 0.032(3) 0.041(3) 0.034(3) 0.005(3) 0.000(3) 0.007(3)
C3 0.037(3) 0.045(3) 0.047(4) -0.009(3) -0.011(3) 0.001(3)
C4 0.044(3) 0.037(3) 0.061(5) -0.003(3) -0.013(3) -0.003(3)
C5 0.032(3) 0.040(3) 0.047(4) 0.008(3) 0.015(3) 0.007(2)
C6 0.051(4) 0.060(4) 0.060(5) 0.026(4) -0.007(4) 0.007(3)

loop_
_atom_type_symbol
_atom_type_description
_atom_type_scat_dispersion_real
_atom_type_scat_dispersion_imag
_atom_type_scat_source
C C 0.0033 0.0016 'International Tables Vol C Tables 4.2.6.8 and 6.1.1.4'
H H 0.0000 0.0000 'International Tables Vol C Tables 4.2.6.8 and 6.1.1.4'
N N 0.0061 0.0033 'International Tables Vol C Tables 4.2.6.8 and 6.1.1.4'
Br Br -0.2901 2.4595 'International Tables Vol C Tables 4.2.6.8 and 6.1.1.4'
Pb Pb -3.3944 10.1111 'International Tables Vol C Tables 4.2.6.8 and 6.1.1.4'

loop_
_exptl_crystal_face_index_h
_exptl_crystal_face_index_k
_exptl_crystal_face_index_l
_exptl_crystal_face_perp_dist
1 0 -4 0.0171
-1 0 4 0.0171
2 0 4 0.0117
-2 0 -4 0.0117
-1 -4 -2 0.1236
1 4 2 0.1236

loop_
_geom_angle_atom_site_label_1
_geom_angle_atom_site_label_2
_geom_angle_atom_site_label_3
_geom_angle
_geom_angle_site_symmetry_1
_geom_angle_site_symmetry_3
Br1 Pb1 Br1 98.40(2) . 7_765
Br1 Pb1 Br2 82.735(19) . .
Br1 Pb1 Br2 98.089(18) 7_765 .
Br1 Pb1 Br3 172.596(16) . 7_765
Br2 Pb1 Br1 84.955(19) 7_765 7_765
Br2 Pb1 Br1 89.224(19) 7_765 .
Br2 Pb1 Br2 171.730(18) 7_765 .
Br2 Pb1 Br3 83.516(19) 7_765 7_765
Br3 Pb1 Br1 85.25(2) . .
Br3 Pb1 Br1 82.45(2) 7_765 7_765
Br3 Pb1 Br1 176.303(17) . 7_765
Br3 Pb1 Br2 104.468(18) 7_765 .
Br3 Pb1 Br2 95.692(19) . 7_765
Br3 Pb1 Br2 81.767(19) . .
Br3 Pb1 Br3 94.00(2) . 7_765
Pb1 Br1 Pb1 78.883(19) . 7_755
Pb1 Br2 Pb1 78.913(19) 7_755 .
Pb1 Br3 Pb1 80.93(2) . 7_755
C1 N1 H1 118.1 . .
C5 N1 H1 118.1 . .
C5 N1 C1 123.8(6) . .
N1 C1 H1A 120.0 . .
N1 C1 C2 120.0(6) . .
C2 C1 H1A 120.0 . .
C1 C2 C3 117.5(6) . .
C1 C2 C6 120.4(6) . .
C3 C2 C6 122.1(6) . .
C2 C3 H3 119.6 . .
C4 C3 C2 120.7(6) . .
C4 C3 H3 119.6 . .
C3 C4 H4 120.2 . .
C5 C4 C3 119.7(6) . .
C5 C4 H4 120.2 . .
N1 C5 C4 118.3(6) . .
N1 C5 H5 120.8 . .
C4 C5 H5 120.8 . .
C2 C6 H6A 109.5 . .
C2 C6 H6B 109.5 . .
C2 C6 H6C 109.5 . .
H6A C6 H6B 109.5 . .
H6A C6 H6C 109.5 . .
H6B C6 H6C 109.5 . .

loop_
_geom_bond_atom_site_label_1
_geom_bond_atom_site_label_2
_geom_bond_distance
_geom_bond_site_symmetry_2
Pb1 Br1 3.0131(7) .
Pb1 Br1 3.0799(7) 7_765
Pb1 Br2 3.1426(7) .
Pb1 Br2 2.9442(7) 7_765
Pb1 Br3 2.9328(7) .
Pb1 Br3 3.0307(7) 7_765
Br1 Pb1 3.0799(7) 7_755
Br2 Pb1 2.9442(7) 7_755
Br3 Pb1 3.0307(7) 7_755
N1 H1 0.8800 .
N1 C1 1.333(8) .
N1 C5 1.330(8) .
C1 H1A 0.9500 .
C1 C2 1.368(9) .
C2 C3 1.389(8) .
C2 C6 1.493(9) .
C3 H3 0.9500 .
C3 C4 1.370(10) .
C4 H4 0.9500 .
C4 C5 1.366(10) .
C5 H5 0.9500 .
C6 H6A 0.9800 .
C6 H6B 0.9800 .
C6 H6C 0.9800 .

loop_
_geom_torsion_atom_site_label_1
_geom_torsion_atom_site_label_2
_geom_torsion_atom_site_label_3
_geom_torsion_atom_site_label_4
_geom_torsion
N1 C1 C2 C3 1.2(9)
N1 C1 C2 C6 -178.5(6)
C1 N1 C5 C4 0.2(9)
C1 C2 C3 C4 -0.3(9)
C2 C3 C4 C5 -0.6(10)
C3 C4 C5 N1 0.7(10)
C5 N1 C1 C2 -1.2(9)
C6 C2 C3 C4 179.4(6)
